data_2214998
loop_
_publ_author_name
'G\"artner, Martin'
'G\"orls, Helmar'
'Westerhausen, Matthias'

_publ_section_title
;Poly[[\m-dioxane-\k^2^<i>O</i>:<i>O</i>'-dioxane-\k<i>O</i>-\m-diphenylamido-\k^2^<i>N</i>:<i>N</i>-potassium]
 dioxane solvate]
;
_journal_coeditor_code BT2446
_journal_issue 9
_journal_name_full 'Acta Crystallographica Section E'
_journal_page_first m2287
_journal_page_last m2288
_journal_paper_doi 10.1107/S1600536807037427
_journal_volume 63
_journal_year 2007
_chemical_formula_iupac '[K (C12 H10 N) (C4 H8 O2)2], C4 H8 O2'
_chemical_formula_moiety 'C20 H26 K N O4, C4 H8 O2'
_chemical_formula_sum 'C24 H34 K N O6'
_chemical_formula_weight 471.62
_chemical_name_systematic
;
Poly[[\m-dioxane-\k^2^O:O'-dioxane-\k<i>O</i>-\m-diphenylamido-\k^2^N:N-\
potassium] dioxane solvate]
;
_space_group_IT_number 2
_symmetry_cell_setting triclinic
_symmetry_space_group_name_Hall '-P 1'
_symmetry_space_group_name_H-M 'P -1'
_atom_sites_solution_hydrogens geom
_atom_sites_solution_primary direct
_atom_sites_solution_secondary difmap
_audit_creation_method SHELXL-97
_cell_angle_alpha 70.419(3)
_cell_angle_beta 86.123(3)
_cell_angle_gamma 66.278(2)
_cell_formula_units_Z 2
_cell_length_a 10.5417(5)
_cell_length_b 10.6758(6)
_cell_length_c 12.7711(5)
_cell_measurement_reflns_used 8425
_cell_measurement_temperature 183(2)
_cell_measurement_theta_max 27.44
_cell_measurement_theta_min 2.12
_cell_volume 1235.97(11)
_computing_cell_refinement 'DENZO (Otwinowski & Minor, 1997)'
_computing_data_collection 'COLLECT (Nonius, 1998)'
_computing_data_reduction DENZO
_computing_molecular_graphics 'SHELXTL/PC (Siemens, 1990)'
_computing_publication_material SHELXL97
_computing_structure_refinement 'SHELXL97 (Sheldrick, 1997)'
_computing_structure_solution 'SHELXS97 (Sheldrick, 1997)'
_diffrn_ambient_temperature 183(2)
_diffrn_measured_fraction_theta_full 0.969
_diffrn_measured_fraction_theta_max 0.969
_diffrn_measurement_device_type 'Nonius KappaCCD'
_diffrn_measurement_method '\f and \w'
_diffrn_radiation_monochromator graphite
_diffrn_radiation_source 'fine-focus sealed tube'
_diffrn_radiation_type MoK\a
_diffrn_radiation_wavelength 0.71073
_diffrn_reflns_av_R_equivalents 0.0288
_diffrn_reflns_av_sigmaI/netI 0.0614
_diffrn_reflns_limit_h_max 12
_diffrn_reflns_limit_h_min -13
_diffrn_reflns_limit_k_max 11
_diffrn_reflns_limit_k_min -13
_diffrn_reflns_limit_l_max 16
_diffrn_reflns_limit_l_min -16
_diffrn_reflns_number 8425
_diffrn_reflns_theta_full 27.44
_diffrn_reflns_theta_max 27.44
_diffrn_reflns_theta_min 2.12
_exptl_absorpt_coefficient_mu 0.253
_exptl_absorpt_correction_T_max 0.987
_exptl_absorpt_correction_T_min 0.967
_exptl_absorpt_correction_type multi-scan
_exptl_absorpt_process_details '(Blessing, 1995)'
_exptl_crystal_colour colourless
_exptl_crystal_density_diffrn 1.267
_exptl_crystal_density_method 'not measured'
_exptl_crystal_description prism
_exptl_crystal_F_000 504
_exptl_crystal_size_max 0.06
_exptl_crystal_size_mid 0.06
_exptl_crystal_size_min 0.05
_refine_diff_density_max 0.234
_refine_diff_density_min -0.249
_refine_ls_extinction_method none
_refine_ls_goodness_of_fit_ref 1.013
_refine_ls_hydrogen_treatment constr
_refine_ls_matrix_type full
_refine_ls_number_parameters 289
_refine_ls_number_reflns 5472
_refine_ls_number_restraints 0
_refine_ls_restrained_S_all 1.013
_refine_ls_R_factor_all 0.0718
_refine_ls_R_factor_gt 0.0439
_refine_ls_shift/su_max 0.000
_refine_ls_shift/su_mean 0.000
_refine_ls_structure_factor_coef Fsqd
_refine_ls_weighting_details 'calc w=1/[\s^2^(Fo^2^)+(0.0488P)^2^+0.0755P] where P=(Fo^2^+2Fc^2^)/3'
_refine_ls_weighting_scheme calc
_refine_ls_wR_factor_gt 0.0954
_refine_ls_wR_factor_ref 0.1067
_reflns_number_gt 3974
_reflns_number_total 5472
_reflns_threshold_expression I>2\s(I)
_cod_data_source_file bt2446.cif
_cod_data_source_block I
_cod_original_cell_volume 1235.97(10)
_cod_database_code 2214998
_cod_database_fobs_code 2214998

loop_
_symmetry_equiv_pos_as_xyz
'x, y, z'
'-x, -y, -z'

loop_
_atom_site_type_symbol
_atom_site_label
_atom_site_fract_x
_atom_site_fract_y
_atom_site_fract_z
_atom_site_U_iso_or_equiv
_atom_site_adp_type
_atom_site_calc_flag
_atom_site_refinement_flags
_atom_site_occupancy
K K1 0.80940(3) 0.58975(4) 0.06727(3) 0.02744(12) Uani d . 1
O O1 0.73827(13) 0.51425(15) 0.28382(9) 0.0402(3) Uani d . 1
O O2 0.68752(13) 0.35147(15) 0.49469(10) 0.0424(3) Uani d . 1
O O3 0.58105(12) 0.54644(14) 0.04898(10) 0.0352(3) Uani d . 1
O O4 0.61613(12) 0.86555(13) 0.04205(10) 0.0368(3) Uani d . 1
O O5 0.88112(13) 0.75650(14) 0.39904(10) 0.0433(3) Uani d . 1
O O6 0.71297(15) 1.04991(15) 0.27924(11) 0.0492(4) Uani d . 1
N N1 1.08797(13) 0.42696(15) 0.14643(10) 0.0259(3) Uani d . 1
C C1 1.12229(16) 0.53691(18) 0.15025(13) 0.0245(4) Uani d . 1
C C2 1.07544(16) 0.66780(18) 0.05752(13) 0.0281(4) Uani d . 1
H H2A 1.0300 0.6720 -0.0061 0.034 Uiso calc R 1
C C3 1.09369(18) 0.7895(2) 0.05649(15) 0.0347(4) Uani d . 1
H H3A 1.0599 0.8752 -0.0071 0.042 Uiso calc R 1
C C4 1.16059(19) 0.7883(2) 0.14690(16) 0.0388(4) Uani d . 1
H H4A 1.1736 0.8717 0.1460 0.047 Uiso calc R 1
C C5 1.20816(18) 0.6613(2) 0.23914(16) 0.0366(4) Uani d . 1
H H5A 1.2539 0.6586 0.3020 0.044 Uiso calc R 1
C C6 1.19035(17) 0.5389(2) 0.24136(14) 0.0308(4) Uani d . 1
H H6A 1.2246 0.4540 0.3056 0.037 Uiso calc R 1
C C7 1.16056(16) 0.28448(18) 0.21367(12) 0.0249(4) Uani d . 1
C C8 1.09112(18) 0.18982(19) 0.24413(13) 0.0296(4) Uani d . 1
H H8A 0.9948 0.2278 0.2227 0.036 Uiso calc R 1
C C9 1.1595(2) 0.0436(2) 0.30425(14) 0.0357(4) Uani d . 1
H H9A 1.1093 -0.0165 0.3235 0.043 Uiso calc R 1
C C10 1.2995(2) -0.0164(2) 0.33671(14) 0.0377(5) Uani d . 1
H H10A 1.3461 -0.1170 0.3778 0.045 Uiso calc R 1
C C11 1.37052(18) 0.0734(2) 0.30805(14) 0.0349(4) Uani d . 1
H H11A 1.4669 0.0337 0.3301 0.042 Uiso calc R 1
C C12 1.30370(17) 0.21958(19) 0.24804(13) 0.0295(4) Uani d . 1
H H12A 1.3555 0.2781 0.2294 0.035 Uiso calc R 1
C C13 0.8367(2) 0.4525(2) 0.37896(15) 0.0424(5) Uani d . 1
H H13A 0.8192 0.5251 0.4161 0.051 Uiso calc R 1
H H13B 0.9321 0.4269 0.3541 0.051 Uiso calc R 1
C C14 0.82513(19) 0.3192(2) 0.46008(16) 0.0420(5) Uani d . 1
H H14A 0.8500 0.2437 0.4248 0.050 Uiso calc R 1
H H14B 0.8913 0.2804 0.5260 0.050 Uiso calc R 1
C C15 0.5912(2) 0.4105(2) 0.40013(15) 0.0388(5) Uani d . 1
H H15A 0.4957 0.4343 0.4245 0.047 Uiso calc R 1
H H15B 0.6111 0.3375 0.3629 0.047 Uiso calc R 1
C C16 0.60096(19) 0.5448(2) 0.31960(14) 0.0365(4) Uani d . 1
H H16A 0.5341 0.5838 0.2541 0.044 Uiso calc R 1
H H16B 0.5760 0.6196 0.3556 0.044 Uiso calc R 1
C C17 0.5678(2) 0.4124(2) 0.10436(16) 0.0408(5) Uani d . 1
H H17A 0.4899 0.4284 0.1531 0.061 Uiso calc R 1
H H17B 0.6540 0.3416 0.1519 0.061 Uiso calc R 1
C C18 0.45827(19) 0.6481(2) -0.02155(16) 0.0374(4) Uani d . 1
H H18A 0.4689 0.7400 -0.0615 0.056 Uiso calc R 1
H H18B 0.3779 0.6697 0.0243 0.056 Uiso calc R 1
C C19 0.51208(19) 0.9214(2) 0.11231(14) 0.0392(5) Uani d . 1
H H19A 0.5408 0.9780 0.1460 0.059 Uiso calc R 1
H H19B 0.5035 0.8395 0.1735 0.059 Uiso calc R 1
C C20 0.62656(18) 0.98288(19) -0.04698(14) 0.0322(4) Uani d . 1
H H20A 0.6962 0.9445 -0.0968 0.048 Uiso calc R 1
H H20B 0.6581 1.0407 -0.0169 0.048 Uiso calc R 1
C C21 0.7750(2) 0.8442(2) 0.44988(15) 0.0436(5) Uani d . 1
H H21A 0.8030 0.8128 0.5301 0.052 Uiso calc R 1
H H21B 0.6884 0.8311 0.4435 0.052 Uiso calc R 1
C C22 0.7485(2) 1.0009(2) 0.39619(16) 0.0507(6) Uani d . 1
H H22A 0.6717 1.0596 0.4313 0.061 Uiso calc R 1
H H22B 0.8326 1.0153 0.4086 0.061 Uiso calc R 1
C C23 0.8202(2) 0.9608(2) 0.22953(16) 0.0429(5) Uani d . 1
H H23A 0.9073 0.9722 0.2377 0.051 Uiso calc R 1
H H23B 0.7941 0.9924 0.1489 0.051 Uiso calc R 1
C C24 0.8439(2) 0.8044(2) 0.28301(14) 0.0392(5) Uani d . 1
H H24A 0.7582 0.7920 0.2717 0.047 Uiso calc R 1
H H24B 0.9190 0.7445 0.2475 0.047 Uiso calc R 1

loop_
_atom_site_aniso_label
_atom_site_aniso_U_11
_atom_site_aniso_U_22
_atom_site_aniso_U_33
_atom_site_aniso_U_12
_atom_site_aniso_U_13
_atom_site_aniso_U_23
K1 0.02222(18) 0.0292(2) 0.0288(2) -0.00831(15) 0.00330(14) -0.01012(15)
O1 0.0457(8) 0.0467(8) 0.0278(6) -0.0231(6) 0.0062(6) -0.0072(6)
O2 0.0423(7) 0.0463(8) 0.0301(7) -0.0195(6) 0.0013(6) -0.0002(6)
O3 0.0338(6) 0.0393(8) 0.0407(7) -0.0212(6) 0.0021(5) -0.0155(6)
O4 0.0379(7) 0.0247(7) 0.0328(6) -0.0029(5) 0.0073(5) -0.0045(5)
O5 0.0380(7) 0.0413(8) 0.0410(7) -0.0046(6) -0.0057(6) -0.0148(6)
O6 0.0516(8) 0.0381(8) 0.0445(8) -0.0112(7) 0.0051(7) -0.0067(6)
N1 0.0259(7) 0.0243(8) 0.0247(7) -0.0097(6) -0.0015(6) -0.0048(6)
C1 0.0210(8) 0.0273(9) 0.0251(8) -0.0088(7) 0.0051(6) -0.0105(7)
C2 0.0257(8) 0.0295(10) 0.0275(8) -0.0103(7) 0.0059(7) -0.0096(7)
C3 0.0354(10) 0.0285(10) 0.0403(10) -0.0138(8) 0.0148(8) -0.0131(8)
C4 0.0376(10) 0.0376(11) 0.0567(12) -0.0226(9) 0.0221(9) -0.0290(10)
C5 0.0291(9) 0.0478(12) 0.0447(11) -0.0168(9) 0.0091(8) -0.0295(9)
C6 0.0271(8) 0.0341(10) 0.0303(9) -0.0093(7) 0.0027(7) -0.0138(8)
C7 0.0272(8) 0.0276(9) 0.0200(8) -0.0101(7) 0.0044(6) -0.0100(7)
C8 0.0309(9) 0.0327(10) 0.0272(8) -0.0145(8) 0.0037(7) -0.0107(7)
C9 0.0496(11) 0.0315(10) 0.0297(9) -0.0212(9) 0.0084(8) -0.0097(8)
C10 0.0498(11) 0.0252(10) 0.0290(9) -0.0072(9) 0.0024(8) -0.0080(7)
C11 0.0309(9) 0.0336(11) 0.0311(9) -0.0024(8) -0.0005(7) -0.0125(8)
C12 0.0273(8) 0.0328(10) 0.0281(8) -0.0113(7) 0.0051(7) -0.0117(7)
C13 0.0433(11) 0.0502(13) 0.0381(10) -0.0249(10) 0.0028(9) -0.0129(9)
C14 0.0380(10) 0.0400(12) 0.0398(10) -0.0109(9) -0.0039(8) -0.0084(9)
C15 0.0379(10) 0.0422(12) 0.0332(9) -0.0171(9) 0.0020(8) -0.0077(8)
C16 0.0403(10) 0.0331(11) 0.0294(9) -0.0109(8) 0.0015(8) -0.0072(8)
C17 0.0466(11) 0.0386(12) 0.0405(10) -0.0233(9) -0.0045(9) -0.0081(9)
C18 0.0341(9) 0.0324(11) 0.0475(11) -0.0127(8) 0.0035(8) -0.0165(9)
C19 0.0388(10) 0.0320(11) 0.0302(9) -0.0044(8) 0.0078(8) -0.0037(8)
C20 0.0330(9) 0.0313(10) 0.0337(9) -0.0132(8) 0.0081(7) -0.0134(8)
C21 0.0491(12) 0.0400(12) 0.0324(10) -0.0091(9) 0.0039(9) -0.0119(9)
C22 0.0660(14) 0.0420(13) 0.0418(11) -0.0167(11) 0.0051(10) -0.0177(10)
C23 0.0393(11) 0.0545(13) 0.0372(10) -0.0230(10) 0.0071(8) -0.0140(9)
C24 0.0355(10) 0.0505(13) 0.0345(10) -0.0160(9) 0.0029(8) -0.0196(9)

loop_
_atom_type_symbol
_atom_type_description
_atom_type_scat_dispersion_real
_atom_type_scat_dispersion_imag
_atom_type_scat_source
C C 0.0033 0.0016 'International Tables Vol C Tables 4.2.6.8 and 6.1.1.4'
H H 0.0000 0.0000 'International Tables Vol C Tables 4.2.6.8 and 6.1.1.4'
N N 0.0061 0.0033 'International Tables Vol C Tables 4.2.6.8 and 6.1.1.4'
O O 0.0106 0.0060 'International Tables Vol C Tables 4.2.6.8 and 6.1.1.4'
K K 0.2009 0.2494 'International Tables Vol C Tables 4.2.6.8 and 6.1.1.4'

loop_
_geom_angle_atom_site_label_1
_geom_angle_atom_site_label_2
_geom_angle_atom_site_label_3
_geom_angle_site_symmetry_1
_geom_angle_site_symmetry_3
_geom_angle
O3 K1 O4 . . 81.76(4)
O3 K1 O1 . . 77.02(4)
O4 K1 O1 . . 86.30(4)
O3 K1 N1 . . 138.80(4)
O4 K1 N1 . . 136.28(4)
O1 K1 N1 . . 88.65(4)
O3 K1 N1 . 2_765 97.79(4)
O4 K1 N1 . 2_765 110.13(4)
O1 K1 N1 . 2_765 162.11(4)
N1 K1 N1 . 2_765 84.17(4)
O3 K1 C2 . . 172.89(4)
O4 K1 C2 . . 95.44(4)
O1 K1 C2 . . 109.43(4)
N1 K1 C2 . . 46.22(4)
N1 K1 C2 2_765 . 76.96(4)
O3 K1 C1 . . 161.37(4)
O4 K1 C1 . . 112.45(4)
O1 K1 C1 . . 91.47(4)
N1 K1 C1 . . 24.31(4)
N1 K1 C1 2_765 . 88.71(4)
C2 K1 C1 . . 25.11(4)
O3 K1 C1 . 2_765 79.22(4)
O4 K1 C1 . 2_765 121.11(4)
O1 K1 C1 . 2_765 140.27(4)
N1 K1 C1 . 2_765 88.71(4)
N1 K1 C1 2_765 2_765 23.62(4)
C2 K1 C1 . 2_765 96.83(4)
C1 K1 C1 . 2_765 101.77(4)
O3 K1 C2 . 2_765 78.16(4)
O4 K1 C2 . 2_765 142.84(4)
O1 K1 C2 . 2_765 118.58(4)
N1 K1 C2 . 2_765 75.36(4)
N1 K1 C2 2_765 2_765 43.66(4)
C2 K1 C2 . 2_765 100.68(4)
C1 K1 C2 . 2_765 95.12(4)
C1 K1 C2 2_765 2_765 24.10(4)
O3 K1 C7 . 2_765 95.50(4)
O4 K1 C7 . 2_765 86.71(4)
O1 K1 C7 . 2_765 170.42(4)
N1 K1 C7 . 2_765 100.93(4)
N1 K1 C7 2_765 2_765 23.43(4)
C2 K1 C7 . 2_765 77.77(4)
C1 K1 C7 . 2_765 97.25(4)
C1 K1 C7 2_765 2_765 41.30(4)
C2 K1 C7 2_765 2_765 64.71(4)
O3 K1 K1 . 2_765 126.16(3)
O4 K1 K1 . 2_765 135.53(3)
O1 K1 K1 . 2_765 129.65(3)
N1 K1 K1 . 2_765 43.11(3)
N1 K1 K1 2_765 2_765 41.07(3)
C2 K1 K1 . 2_765 52.27(3)
C1 K1 K1 . 2_765 51.88(3)
C1 K1 K1 2_765 2_765 49.89(3)
C2 K1 K1 2_765 2_765 48.41(3)
C7 K1 K1 2_765 2_765 59.66(3)
C16 O1 C13 . . 109.81(13)
C16 O1 K1 . . 126.57(9)
C13 O1 K1 . . 123.22(10)
C14 O2 C15 . . 109.87(13)
C17 O3 C18 . . 109.81(13)
C17 O3 K1 . . 124.11(10)
C18 O3 K1 . . 125.98(10)
C20 O4 C19 . . 109.49(13)
C20 O4 K1 . . 118.01(10)
C19 O4 K1 . . 131.87(10)
C21 O5 C24 . . 109.73(13)
C23 O6 C22 . . 109.40(15)
C1 N1 C7 . . 121.35(13)
C1 N1 K1 . . 99.13(9)
C7 N1 K1 . . 133.05(10)
C1 N1 K1 . 2_765 98.73(9)
C7 N1 K1 . 2_765 100.04(9)
K1 N1 K1 . 2_765 95.83(4)
N1 C1 C6 . . 126.92(15)
N1 C1 C2 . . 117.45(14)
C6 C1 C2 . . 115.41(16)
N1 C1 K1 . . 56.56(7)
C6 C1 K1 . . 139.36(11)
C2 C1 K1 . . 74.07(9)
N1 C1 K1 . 2_765 57.66(8)
C6 C1 K1 . 2_765 141.23(11)
C2 C1 K1 . 2_765 78.15(9)
K1 C1 K1 . 2_765 78.23(4)
C3 C2 C1 . . 122.31(16)
C3 C2 K1 . . 134.02(11)
C1 C2 K1 . . 80.82(10)
C3 C2 K1 . 2_765 139.91(11)
C1 C2 K1 . 2_765 77.74(10)
K1 C2 K1 . 2_765 79.32(4)
C3 C2 H2A . . 118.8
C1 C2 H2A . . 118.8
K1 C2 H2A . . 56.3
K1 C2 H2A 2_765 . 55.1
C2 C3 C4 . . 120.98(17)
C2 C3 H3A . . 119.5
C4 C3 H3A . . 119.5
C3 C4 C5 . . 118.11(18)
C3 C4 H4A . . 120.9
C5 C4 H4A . . 120.9
C6 C5 C4 . . 121.50(17)
C6 C5 H5A . . 119.3
C4 C5 H5A . . 119.3
C5 C6 C1 . . 121.69(16)
C5 C6 H6A . . 119.2
C1 C6 H6A . . 119.2
N1 C7 C12 . . 125.56(15)
N1 C7 C8 . . 118.58(14)
C12 C7 C8 . . 115.63(15)
N1 C7 K1 . 2_765 56.53(8)
C12 C7 K1 . 2_765 97.44(10)
C8 C7 K1 . 2_765 113.50(10)
C9 C8 C7 . . 121.84(16)
C9 C8 H8A . . 119.1
C7 C8 H8A . . 119.1
C10 C9 C8 . . 121.11(18)
C10 C9 H9A . . 119.4
C8 C9 H9A . . 119.4
C9 C10 C11 . . 118.45(17)
C9 C10 H10A . . 120.8
C11 C10 H10A . . 120.8
C12 C11 C10 . . 121.14(17)
C12 C11 H11A . . 119.4
C10 C11 H11A . . 119.4
C11 C12 C7 . . 121.84(17)
C11 C12 H12A . . 119.1
C7 C12 H12A . . 119.1
O1 C13 C14 . . 110.72(16)
O1 C13 H13A . . 109.5
C14 C13 H13A . . 109.5
O1 C13 H13B . . 109.5
C14 C13 H13B . . 109.5
H13A C13 H13B . . 108.1
O2 C14 C13 . . 110.90(15)
O2 C14 H14A . . 109.5
C13 C14 H14A . . 109.5
O2 C14 H14B . . 109.5
C13 C14 H14B . . 109.5
H14A C14 H14B . . 108.0
O2 C15 C16 . . 110.51(16)
O2 C15 H15A . . 109.5
C16 C15 H15A . . 109.5
O2 C15 H15B . . 109.5
C16 C15 H15B . . 109.5
H15A C15 H15B . . 108.1
O1 C16 C15 . . 110.88(15)
O1 C16 H16A . . 109.5
C15 C16 H16A . . 109.5
O1 C16 H16B . . 109.5
C15 C16 H16B . . 109.5
H16A C16 H16B . . 108.1
O3 C17 C18 . 2_665 110.80(15)
O3 C17 H17A . . 109.5
C18 C17 H17A 2_665 . 109.5
O3 C17 H17B . . 109.5
C18 C17 H17B 2_665 . 109.5
H17A C17 H17B . . 108.1
O3 C18 C17 . 2_665 110.30(15)
O3 C18 H18A . . 109.6
C17 C18 H18A 2_665 . 109.6
O3 C18 H18B . . 109.6
C17 C18 H18B 2_665 . 109.6
H18A C18 H18B . . 108.1
O4 C19 C20 . 2_675 111.02(14)
O4 C19 H19A . . 109.4
C20 C19 H19A 2_675 . 109.4
O4 C19 H19B . . 109.4
C20 C19 H19B 2_675 . 109.4
H19A C19 H19B . . 108.0
O4 C20 C19 . 2_675 110.36(15)
O4 C20 H20A . . 109.6
C19 C20 H20A 2_675 . 109.6
O4 C20 H20B . . 109.6
C19 C20 H20B 2_675 . 109.6
H20A C20 H20B . . 108.1
O5 C21 C22 . . 111.12(16)
O5 C21 H21A . . 109.4
C22 C21 H21A . . 109.4
O5 C21 H21B . . 109.4
C22 C21 H21B . . 109.4
H21A C21 H21B . . 108.0
O6 C22 C21 . . 111.51(17)
O6 C22 H22A . . 109.3
C21 C22 H22A . . 109.3
O6 C22 H22B . . 109.3
C21 C22 H22B . . 109.3
H22A C22 H22B . . 108.0
O6 C23 C24 . . 110.94(15)
O6 C23 H23A . . 109.5
C24 C23 H23A . . 109.5
O6 C23 H23B . . 109.5
C24 C23 H23B . . 109.5
H23A C23 H23B . . 108.0
O5 C24 C23 . . 110.51(16)
O5 C24 H24A . . 109.5
C23 C24 H24A . . 109.5
O5 C24 H24B . . 109.5
C23 C24 H24B . . 109.5
H24A C24 H24B . . 108.1

loop_
_geom_bond_atom_site_label_1
_geom_bond_atom_site_label_2
_geom_bond_site_symmetry_2
_geom_bond_distance
K1 O3 . 2.6659(12)
K1 O4 . 2.7478(12)
K1 O1 . 2.7518(12)
K1 N1 . 2.7899(13)
K1 N1 2_765 2.9022(14)
K1 C2 . 3.2154(17)
K1 C1 . 3.3009(16)
K1 C1 2_765 3.3953(16)
K1 C2 2_765 3.4006(18)
K1 C7 2_765 3.4257(15)
K1 K1 2_765 4.2249(7)
O1 C16 . 1.429(2)
O1 C13 . 1.439(2)
O2 C14 . 1.425(2)
O2 C15 . 1.424(2)
O3 C17 . 1.427(2)
O3 C18 . 1.427(2)
O4 C20 . 1.419(2)
O4 C19 . 1.436(2)
O5 C21 . 1.420(2)
O5 C24 . 1.422(2)
O6 C23 . 1.424(2)
O6 C22 . 1.428(2)
N1 C1 . 1.376(2)
N1 C7 . 1.383(2)
N1 K1 2_765 2.9022(14)
C1 C6 . 1.418(2)
C1 C2 . 1.419(2)
C1 K1 2_765 3.3953(16)
C2 C3 . 1.384(3)
C2 K1 2_765 3.4005(18)
C2 H2A . 0.9500
C3 C4 . 1.387(3)
C3 H3A . 0.9500
C4 C5 . 1.393(3)
C4 H4A . 0.9500
C5 C6 . 1.384(3)
C5 H5A . 0.9500
C6 H6A . 0.9500
C7 C12 . 1.412(2)
C7 C8 . 1.415(2)
C7 K1 2_765 3.4257(15)
C8 C9 . 1.383(2)
C8 H8A . 0.9500
C9 C10 . 1.379(3)
C9 H9A . 0.9500
C10 C11 . 1.386(3)
C10 H10A . 0.9500
C11 C12 . 1.381(2)
C11 H11A . 0.9500
C12 H12A . 0.9500
C13 C14 . 1.499(3)
C13 H13A . 0.9900
C13 H13B . 0.9900
C14 H14A . 0.9900
C14 H14B . 0.9900
C15 C16 . 1.496(3)
C15 H15A . 0.9900
C15 H15B . 0.9900
C16 H16A . 0.9900
C16 H16B . 0.9900
C17 C18 2_665 1.501(3)
C17 H17A . 0.9900
C17 H17B . 0.9900
C18 C17 2_665 1.501(3)
C18 H18A . 0.9900
C18 H18B . 0.9900
C19 C20 2_675 1.506(2)
C19 H19A . 0.9900
C19 H19B . 0.9900
C20 C19 2_675 1.506(2)
C20 H20A . 0.9900
C20 H20B . 0.9900
C21 C22 . 1.493(3)
C21 H21A . 0.9900
C21 H21B . 0.9900
C22 H22A . 0.9900
C22 H22B . 0.9900
C23 C24 . 1.497(3)
C23 H23A . 0.9900
C23 H23B . 0.9900
C24 H24A . 0.9900
C24 H24B . 0.9900
